data_2203226
loop_
_publ_author_name
'Ohba, Shigeru'
'Miyamoto, Hisakazu'

_publ_section_title
;(<i>R,R</i>)-(--)-<i>trans</i>-1,4-Dioxaspiro[4,4]nonane-2,3-diylbis(diphenylmethanol)--<i>N</i>-allyl-<i>N</i>-propyl-3-oxocyclohexene-1-carboxamide
 (2/1)
;
_journal_issue 2
_journal_name_full 'Acta Crystallographica Section E'
_journal_page_first o216
_journal_page_last o218
_journal_paper_doi 10.1107/S1600536804000145
_journal_volume 60
_journal_year 2004
_chemical_formula_iupac '2C33 H32 O4, C13 H19 N O2'
_chemical_formula_moiety '2C33 H32 O4, C13 H19 N O2'
_chemical_formula_sum 'C79 H83 N O10'
_chemical_formula_weight 1206.53
_space_group_IT_number 1
_symmetry_cell_setting triclinic
_symmetry_space_group_name_Hall 'P 1'
_symmetry_space_group_name_H-M 'P 1'
_cell_angle_alpha 90.278(12)
_cell_angle_beta 93.993(11)
_cell_angle_gamma 90.021(10)
_cell_formula_units_Z 2
_cell_length_a 34.738(4)
_cell_length_b 9.5934(12)
_cell_length_c 10.0715(19)
_cell_measurement_reflns_used 25
_cell_measurement_temperature 248
_cell_measurement_theta_max 29.1
_cell_measurement_theta_min 25.1
_cell_volume 3348.2(9)
_computing_cell_refinement ' WinAFC Diffractometer Control Software'
_computing_data_collection ' WinAFC Diffractometer Control Software (Rigaku, 1999)'
_computing_data_reduction 'TEXSAN (Molecular Structure Corporation, 2001)'
_computing_molecular_graphics 'ORTEPII (Johnson, 1976)'
_computing_publication_material TEXSAN
_computing_structure_refinement 'SHELXL97 (Sheldrick, 1997)'
_computing_structure_solution 'DIRDIF (Beurskens et al., 1994)'
_diffrn_measured_fraction_theta_full 0.99
_diffrn_measured_fraction_theta_max 0.81
_diffrn_measurement_device_type 'Rigaku AFC-7R'
_diffrn_measurement_method \w-2\q
_diffrn_radiation_type 'Cu K\a'
_diffrn_radiation_wavelength 1.5418
_diffrn_reflns_av_R_equivalents 0.094
_diffrn_reflns_limit_h_max 43
_diffrn_reflns_limit_h_min -43
_diffrn_reflns_limit_k_max 12
_diffrn_reflns_limit_k_min -12
_diffrn_reflns_limit_l_max 12
_diffrn_reflns_limit_l_min 0
_diffrn_reflns_number 11840
_diffrn_reflns_theta_full 60.0
_diffrn_reflns_theta_max 75.00
_diffrn_standards_decay_% 12
_diffrn_standards_interval_count 150
_diffrn_standards_number 3
_exptl_absorpt_coefficient_mu 0.620
_exptl_absorpt_correction_T_max 0.889
_exptl_absorpt_correction_T_min 0.773
_exptl_absorpt_correction_type integration
_exptl_absorpt_process_details '(Coppens et al., 1965)'
_exptl_crystal_colour colourless
_exptl_crystal_density_diffrn 1.197
_exptl_crystal_density_method 'not measured'
_exptl_crystal_description prism
_exptl_crystal_F_000 1288
_exptl_crystal_size_max 0.68
_exptl_crystal_size_mid 0.30
_exptl_crystal_size_min 0.20
_refine_diff_density_max 0.38
_refine_diff_density_min -0.43
_refine_ls_extinction_expression Fc^*^=kFc[1+0.001xFc^2^\l^3^/sin(2\q)]^-1/4^
_refine_ls_extinction_method none
_refine_ls_goodness_of_fit_ref 1.037
_refine_ls_hydrogen_treatment constr
_refine_ls_number_parameters 1588
_refine_ls_number_reflns 11148
_refine_ls_R_factor_gt 0.0768
_refine_ls_shift/su_max 0.0440
_refine_ls_structure_factor_coef Fsqd
_refine_ls_weighting_details 'w = 1/[\s^2^(Fo^2^) + (0.1612P)^2^+0.6312P] where P = (Fo^2^+2Fc^2^)/3'
_refine_ls_weighting_scheme calc
_refine_ls_wR_factor_ref 0.2223
_reflns_number_gt 9004
_reflns_number_total 11148
_reflns_threshold_expression I>2\s(I)
_cod_data_source_file su6066.cif
_cod_data_source_block I
_cod_database_code 2203226

loop_
_symmetry_equiv_pos_as_xyz
x,y,z

loop_
_atom_site_label
_atom_site_fract_x
_atom_site_fract_y
_atom_site_fract_z
_atom_site_U_iso_or_equiv
_atom_site_adp_type
_atom_site_calc_flag
_atom_site_occupancy
_atom_site_type_symbol
O1 0.4040(2) 0.9585(9) 0.7540(10) 0.146(3) Uani d 1.00 O
O2 0.2888(2) 0.5672(9) 0.8128(8) 0.127(2) Uani d 1.00 O
O3 0.7953(2) -0.1439(9) 0.1010(10) 0.156(3) Uani d 1.00 O
O4 0.9092(2) 0.2477(10) 0.2242(7) 0.129(2) Uani d 1.00 O
O5 0.4660(2) 1.1214(5) 0.7048(6) 0.0717(9) Uani d 1.00 O
O6 0.4451(2) 1.3360(6) 0.5485(7) 0.0960(10) Uani d 1.00 O
O7 0.5282(2) 0.9985(5) 0.4505(6) 0.0747(10) Uani d 1.00 O
O8 0.5137(2) 1.1920(6) 0.3287(6) 0.0790(10) Uani d 1.00 O
O9 0.23470(10) 0.5927(5) 0.6087(5) 0.0646(8) Uani d 1.00 O
O10 0.2582(2) 0.7662(5) 0.4275(6) 0.0721(9) Uani d 1.00 O
O11 0.1566(2) 0.8387(5) 0.6544(6) 0.0663(9) Uani d 1.00 O
O12 0.1684(2) 0.9593(5) 0.4689(6) 0.0697(9) Uani d 1.00 O
O13 0.7338(2) -0.3079(6) 0.0245(6) 0.0760(10) Uani d 1.00 O
O14 0.7527(2) -0.5270(6) -0.1231(7) 0.102(2) Uani d 1.00 O
O15 0.6675(2) -0.1936(5) -0.2509(6) 0.0746(10) Uani d 1.00 O
O16 0.6815(2) -0.3857(6) -0.3699(6) 0.0790(10) Uani d 1.00 O
O17 0.96330(10) 0.2193(5) 0.0447(5) 0.0657(8) Uani d 1.00 O
O18 0.9394(2) 0.0456(5) -0.1474(6) 0.0728(10) Uani d 1.00 O
O19 1.04170(10) -0.0254(5) 0.1252(5) 0.0651(8) Uani d 1.00 O
O20 1.0296(2) -0.1477(5) -0.0653(5) 0.0683(9) Uani d 1.00 O
N21 0.3381(3) 0.5020(10) 0.9451(10) 0.133(3) Uani d 1.00 N
N22 0.8592(3) 0.3150(10) 0.3293(10) 0.129(3) Uani d 1.00 N
C23 0.3880(3) 0.8520(10) 0.7130(10) 0.116(3) Uani d 1.00 C
C24 0.3912(4) 0.8010(10) 0.5730(10) 0.142(4) Uani d 1.00 C
C25 0.3619(5) 0.705(2) 0.5200(10) 0.170(6) Uani d 1.00 C
C26 0.3494(4) 0.5980(10) 0.6160(10) 0.123(3) Uani d 1.00 C
C27 0.3492(3) 0.6460(10) 0.7530(9) 0.104(2) Uani d 1.00 C
C28 0.3649(3) 0.7710(10) 0.7950(10) 0.110(3) Uani d 1.00 C
C29 0.3236(3) 0.5700(10) 0.8401(9) 0.099(2) Uani d 1.00 C
C30 0.3132(4) 0.426(2) 1.031(2) 0.15183(5) Uiso d 1.00 C
C31 0.3062(5) 0.520(2) 1.146(2) 0.16919(6) Uiso d 1.00 C
C32 0.2986(8) 0.428(3) 1.261(2) 0.25140(10) Uiso d 1.00 C
C33 0.3806(5) 0.491(2) 0.970(2) 0.18945(8) Uiso d 1.00 C
C34 0.3962(6) 0.365(3) 0.904(3) 0.30420(9) Uiso d 1.00 C
C35 0.4309(7) 0.321(3) 0.938(3) 0.30420(9) Uiso d 1.00 C
C36 0.8116(3) -0.0390(10) 0.0680(10) 0.119(3) Uani d 1.00 C
C37 0.8098(5) 0.011(2) -0.069(2) 0.163(5) Uani d 1.00 C
C38 0.8350(6) 0.117(2) -0.106(2) 0.203(8) Uani d 1.00 C
C39 0.8504(3) 0.2160(10) -0.0070(10) 0.115(3) Uani d 1.00 C
C40 0.8490(3) 0.1700(10) 0.1330(10) 0.109(3) Uani d 1.00 C
C41 0.8332(3) 0.0500(10) 0.1660(10) 0.112(3) Uani d 1.00 C
C42 0.8749(3) 0.2465(9) 0.2344(9) 0.095(2) Uani d 1.00 C
C43 0.8173(6) 0.322(2) 0.340(2) 0.20480(9) Uiso d 1.00 C
C44 0.7948(6) 0.441(3) 0.276(3) 0.30420(9) Uiso d 1.00 C
C45 0.8110(10) 0.521(3) 0.192(3) 0.30420(9) Uiso d 1.00 C
C46 0.8831(5) 0.393(2) 0.432(2) 0.17035(6) Uiso d 1.00 C
C47 0.8919(5) 0.298(2) 0.555(2) 0.16699(6) Uiso d 1.00 C
C48 0.9031(7) 0.383(3) 0.671(2) 0.21579(10) Uiso d 1.00 C
C49 0.4997(2) 1.0500(7) 0.6591(7) 0.0660(10) Uani d 1.00 C
C50 0.4961(2) 1.0637(7) 0.5050(7) 0.0660(10) Uani d 1.00 C
C51 0.4968(2) 1.2145(7) 0.4501(7) 0.0670(10) Uani d 1.00 C
C52 0.4575(2) 1.2931(7) 0.4248(8) 0.078(2) Uani d 1.00 C
C53 0.5421(2) 1.0840(7) 0.3492(8) 0.081(2) Uani d 1.00 C
C54 0.5816(3) 1.1460(10) 0.3920(10) 0.124(3) Uani d 1.00 C
C55 0.5981(6) 1.175(2) 0.267(3) 0.230(10) Uani d 1.00 C
C56 0.5830(9) 1.075(2) 0.169(2) 0.240(10) Uani d 1.00 C
C57 0.5464(4) 1.0070(10) 0.2230(10) 0.122(3) Uani d 1.00 C
C58 0.4981(2) 0.8983(7) 0.7063(7) 0.0680(10) Uani d 1.00 C
C59 0.4962(3) 0.8782(8) 0.8427(8) 0.088(2) Uani d 1.00 C
C60 0.4926(3) 0.7448(9) 0.8943(9) 0.104(2) Uani d 1.00 C
C61 0.4914(3) 0.6315(9) 0.8112(10) 0.103(2) Uani d 1.00 C
C62 0.4928(3) 0.6487(8) 0.6765(9) 0.094(2) Uani d 1.00 C
C63 0.4965(2) 0.7839(8) 0.6243(8) 0.082(2) Uani d 1.00 C
C64 0.5358(2) 1.1213(7) 0.7213(7) 0.0660(10) Uani d 1.00 C
C65 0.5712(2) 1.0534(7) 0.7255(8) 0.0740(10) Uani d 1.00 C
C66 0.6042(2) 1.1195(9) 0.7816(9) 0.089(2) Uani d 1.00 C
C67 0.6023(2) 1.2504(10) 0.8307(9) 0.098(2) Uani d 1.00 C
C68 0.5680(3) 1.3198(8) 0.8252(9) 0.093(2) Uani d 1.00 C
C69 0.5342(2) 1.2568(7) 0.7710(8) 0.078(2) Uani d 1.00 C
C70 0.4630(2) 1.4319(7) 0.3519(7) 0.0730(10) Uani d 1.00 C
C71 0.4300(2) 1.5110(9) 0.3202(9) 0.093(2) Uani d 1.00 C
C72 0.4324(3) 1.6458(9) 0.2715(10) 0.104(2) Uani d 1.00 C
C73 0.4677(3) 1.7031(9) 0.2515(8) 0.095(2) Uani d 1.00 C
C74 0.5009(3) 1.6266(9) 0.2833(9) 0.097(2) Uani d 1.00 C
C75 0.4986(2) 1.4928(8) 0.3311(8) 0.087(2) Uani d 1.00 C
C76 0.4266(2) 1.1983(7) 0.3502(7) 0.108(3) Uani d 1.00 C
C77 0.3929(2) 1.1680(10) 0.4086(7) 0.158(5) Uani d 1.00 C
C78 0.3650(2) 1.0870(10) 0.3410(10) 0.240(10) Uani d 1.00 C
C79 0.3711(3) 1.0340(10) 0.2170(10) 0.230(10) Uani d 1.00 C
C80 0.4053(3) 1.0620(10) 0.1599(9) 0.177(7) Uani d 1.00 C
C81 0.4325(2) 1.1480(10) 0.2246(8) 0.139(4) Uani d 1.00 C
C82 0.1971(2) 0.6345(6) 0.6470(6) 0.0590(10) Uani d 1.00 C
C83 0.1938(2) 0.7907(6) 0.6200(7) 0.0590(10) Uani d 1.00 C
C84 0.1948(2) 0.8440(6) 0.4752(7) 0.0600(10) Uani d 1.00 C
C85 0.2344(2) 0.8878(6) 0.4270(7) 0.0630(10) Uani d 1.00 C
C86 0.1491(2) 0.9689(6) 0.5888(7) 0.0620(10) Uani d 1.00 C
C87 0.1628(2) 1.0904(7) 0.6746(8) 0.0760(10) Uani d 1.00 C
C88 0.1306(3) 1.1087(10) 0.7674(9) 0.101(2) Uani d 1.00 C
C89 0.0945(3) 1.0670(10) 0.6900(10) 0.104(2) Uani d 1.00 C
C90 0.1056(2) 0.9882(8) 0.5651(8) 0.082(2) Uani d 1.00 C
C91 0.1953(2) 0.5978(6) 0.7938(6) 0.0634 Uani d 1.00 C
C92 0.1983(2) 0.4576(7) 0.8277(7) 0.0751 Uani d 1.00 C
C93 0.1997(2) 0.4193(8) 0.9632(8) 0.0849 Uani d 1.00 C
C94 0.1979(2) 0.5181(9) 1.0579(7) 0.0894 Uani d 1.00 C
C95 0.1935(3) 0.6574(9) 1.0239(8) 0.0895 Uani d 1.00 C
C96 0.1925(2) 0.6960(7) 0.8928(7) 0.0746 Uani d 1.00 C
C97 0.1669(2) 0.5491(6) 0.5629(7) 0.0650 Uani d 1.00 C
C98 0.1284(2) 0.5490(7) 0.5981(7) 0.0758 Uani d 1.00 C
C99 0.1012(2) 0.4672(9) 0.5264(8) 0.0926 Uani d 1.00 C
C100 0.1106(3) 0.3875(8) 0.4236(9) 0.0975 Uani d 1.00 C
C101 0.1491(3) 0.3869(9) 0.3875(8) 0.0974 Uani d 1.00 C
C102 0.1765(2) 0.4680(7) 0.4556(7) 0.0800 Uani d 1.00 C
C103 0.2317(2) 0.9383(7) 0.2824(7) 0.0715 Uani d 1.00 C
C104 0.1996(2) 0.9968(8) 0.2171(8) 0.0824 Uani d 1.00 C
C105 0.2004(3) 1.0422(9) 0.0873(8) 0.0951 Uani d 1.00 C
C106 0.2321(3) 1.0286(10) 0.0190(8) 0.1010 Uani d 1.00 C
C107 0.2646(3) 0.9650(10) 0.0805(9) 0.1267 Uani d 1.00 C
C108 0.2647(3) 0.9210(10) 0.2116(8) 0.0997 Uani d 1.00 C
C109 0.2533(2) 1.0027(6) 0.5166(7) 0.0612 Uani d 1.00 C
C110 0.2452(2) 1.1415(7) 0.4984(8) 0.0752 Uani d 1.00 C
C111 0.2617(3) 1.2424(8) 0.5801(10) 0.093(2) Uani d 1.00 C
C112 0.2877(3) 1.2043(9) 0.6863(9) 0.096(2) Uani d 1.00 C
C113 0.2954(3) 1.0660(9) 0.7076(9) 0.093(2) Uani d 1.00 C
C114 0.2797(2) 0.9652(7) 0.6231(8) 0.0780(10) Uani d 1.00 C
C115 0.6991(2) -0.2389(6) -0.0342(7) 0.0650(10) Uani d 1.00 C
C116 0.7008(2) -0.2568(7) -0.1854(7) 0.0670(10) Uani d 1.00 C
C117 0.7004(2) -0.4080(7) -0.2412(7) 0.0700(10) Uani d 1.00 C
C118 0.7387(2) -0.4853(8) -0.2540(9) 0.085(2) Uani d 1.00 C
C119 0.6522(2) -0.2822(7) -0.3554(7) 0.0750(10) Uani d 1.00 C
C120 0.6143(2) -0.3518(8) -0.3291(9) 0.090(2) Uani d 1.00 C
C121 0.5971(3) -0.3950(10) -0.4630(10) 0.122(3) Uani d 1.00 C
C122 0.6081(5) -0.2790(10) -0.5490(10) 0.161(5) Uani d 1.00 C
C123 0.6449(3) -0.2063(10) -0.4849(9) 0.104(2) Uani d 1.00 C
C124 0.6647(2) -0.3134(7) 0.0179(7) 0.0700(10) Uani d 1.00 C
C125 0.6678(3) -0.4413(8) 0.0790(10) 0.098(2) Uani d 1.00 C
C126 0.6355(3) -0.5081(9) 0.1240(10) 0.121(3) Uani d 1.00 C
C127 0.6002(3) -0.4480(10) 0.1060(10) 0.114(3) Uani d 1.00 C
C128 0.5955(2) -0.3210(10) 0.0453(9) 0.100(2) Uani d 1.00 C
C129 0.6283(2) -0.2523(8) 0.0012(8) 0.083(2) Uani d 1.00 C
C130 0.7006(2) -0.0887(7) 0.0137(7) 0.0690(10) Uani d 1.00 C
C131 0.7008(3) -0.0624(8) 0.1503(8) 0.092(2) Uani d 1.00 C
C132 0.7047(4) 0.0704(10) 0.2000(10) 0.115(3) Uani d 1.00 C
C133 0.7084(3) 0.1822(8) 0.1160(10) 0.103(2) Uani d 1.00 C
C134 0.7081(3) 0.1593(8) -0.0167(9) 0.090(2) Uani d 1.00 C
C135 0.7044(2) 0.0255(7) -0.0693(8) 0.0760(10) Uani d 1.00 C
C136 0.7333(2) -0.6247(7) -0.3277(8) 0.0770(10) Uani d 1.00 C
C137 0.7658(3) -0.7066(9) -0.3430(10) 0.097(2) Uani d 1.00 C
C138 0.7625(3) -0.8409(9) -0.3943(10) 0.101(2) Uani d 1.00 C
C139 0.7275(3) -0.8982(9) -0.4292(9) 0.098(2) Uani d 1.00 C
C140 0.6946(3) -0.8200(9) -0.4142(9) 0.096(2) Uani d 1.00 C
C141 0.6973(2) -0.6856(9) -0.3658(9) 0.090(2) Uani d 1.00 C
C142 0.7690(2) -0.3923(8) -0.3168(7) 0.125(4) Uani d 1.00 C
C143 0.8031(2) -0.3580(10) -0.2456(8) 0.167(6) Uani d 1.00 C
C144 0.8300(2) -0.2760(10) -0.3030(10) 0.230(10) Uani d 1.00 C
C145 0.8219(3) -0.2220(10) -0.4280(10) 0.28(2) Uani d 1.00 C
C146 0.7882(3) -0.259(2) -0.5010(10) 0.250(10) Uani d 1.00 C
C147 0.7619(2) -0.3450(10) -0.4452(8) 0.179(7) Uani d 1.00 C
C148 1.0014(2) 0.1806(6) 0.1004(7) 0.0580(10) Uani d 1.00 C
C149 1.0043(2) 0.0203(6) 0.0740(6) 0.0590(10) Uani d 1.00 C
C150 1.0033(2) -0.0304(6) -0.0716(7) 0.0600(10) Uani d 1.00 C
C151 0.9634(2) -0.0756(6) -0.1377(7) 0.0590(10) Uani d 1.00 C
C152 1.0492(2) -0.1541(6) 0.0648(7) 0.0610(10) Uani d 1.00 C
C153 1.0352(2) -0.2784(7) 0.1444(7) 0.0730(10) Uani d 1.00 C
C154 1.0677(3) -0.2947(10) 0.2509(9) 0.101(2) Uani d 1.00 C
C155 1.1035(2) -0.2560(10) 0.1899(9) 0.100(2) Uani d 1.00 C
C156 1.0927(2) -0.1760(8) 0.0598(8) 0.078(2) Uani d 1.00 C
C157 1.0314(2) 0.2634(6) 0.0326(7) 0.0610(10) Uani d 1.00 C
C158 1.0695(2) 0.2651(7) 0.0828(7) 0.0740(10) Uani d 1.00 C
C159 1.0971(2) 0.3462(9) 0.0268(9) 0.091(2) Uani d 1.00 C
C160 1.0865(3) 0.4275(8) -0.0861(9) 0.096(2) Uani d 1.00 C
C161 1.0496(3) 0.4252(8) -0.1363(8) 0.093(2) Uani d 1.00 C
C162 1.0212(2) 0.3444(7) -0.0814(7) 0.0770(10) Uani d 1.00 C
C163 1.0029(2) 0.2167(6) 0.2478(6) 0.0600(10) Uani d 1.00 C
C164 1.0003(2) 0.3555(7) 0.2837(7) 0.0710(10) Uani d 1.00 C
C165 0.9985(2) 0.3948(8) 0.4148(8) 0.082(2) Uani d 1.00 C
C166 1.0002(3) 0.2942(9) 0.5134(8) 0.090(2) Uani d 1.00 C
C167 1.0038(3) 0.1555(8) 0.4797(7) 0.088(2) Uani d 1.00 C
C168 1.0054(2) 0.1171(7) 0.3483(7) 0.078(2) Uani d 1.00 C
C169 0.9660(2) -0.1261(7) -0.2804(7) 0.0650(10) Uani d 1.00 C
C170 0.9984(2) -0.1839(7) -0.3325(8) 0.080(2) Uani d 1.00 C
C171 0.9980(3) -0.2274(8) -0.4622(8) 0.090(2) Uani d 1.00 C
C172 0.9653(3) -0.2190(10) -0.5456(8) 0.106(3) Uani d 1.00 C
C173 0.9326(3) -0.1610(10) -0.4973(9) 0.118(3) Uani d 1.00 C
C174 0.9327(2) -0.1140(10) -0.3682(8) 0.098(2) Uani d 1.00 C
C175 0.9447(2) -0.1879(6) -0.0567(7) 0.0610(10) Uani d 1.00 C
C176 0.9530(2) -0.3291(6) -0.0718(8) 0.0740(10) Uani d 1.00 C
C177 0.9361(3) -0.4301(7) 0.0021(10) 0.091(2) Uani d 1.00 C
C178 0.9116(3) -0.3915(9) 0.0973(10) 0.098(2) Uani d 1.00 C
C179 0.9028(3) -0.2540(9) 0.1124(9) 0.091(2) Uani d 1.00 C
C180 0.9188(2) -0.1513(7) 0.0381(8) 0.0770(10) Uani d 1.00 C
H1 0.4475 1.0680 0.7005 0.0717 Uiso calc 1.00 H
H2 0.4472 1.2711 0.6012 0.0962 Uiso calc 1.00 H
H3 0.2510 0.6115 0.6689 0.0646 Uiso calc 1.00 H
H4 0.2526 0.7144 0.4878 0.0721 Uiso calc 1.00 H
H5 0.7507 -0.2495 0.0422 0.0764 Uiso calc 1.00 H
H6 0.7489 -0.4644 -0.0699 0.1024 Uiso calc 1.00 H
H7 0.9486 0.2259 0.1047 0.0657 Uiso calc 1.00 H
H8 0.9486 0.1063 -0.0971 0.0728 Uiso calc 1.00 H
H9 0.3904 0.8803 0.5163 0.1695 Uiso calc 1.00 H
H10 0.4154 0.7558 0.5694 0.1695 Uiso calc 1.00 H
H11 0.3398 0.7581 0.4901 0.2035 Uiso calc 1.00 H
H12 0.3717 0.6578 0.4463 0.2035 Uiso calc 1.00 H
H13 0.3240 0.5684 0.5875 0.1474 Uiso calc 1.00 H
H14 0.3665 0.5205 0.6136 0.1474 Uiso calc 1.00 H
H15 0.3602 0.8051 0.8808 0.1323 Uiso calc 1.00 H
H16 0.8359 0.2996 -0.0170 0.1386 Uiso calc 1.00 H
H17 0.8765 0.2335 -0.0226 0.1386 Uiso calc 1.00 H
H18 0.8214 0.1691 -0.1743 0.2433 Uiso calc 1.00 H
H19 0.8565 0.0720 -0.1417 0.2433 Uiso calc 1.00 H
H20 0.7843 0.0437 -0.0886 0.1958 Uiso calc 1.00 H
H21 0.8143 -0.0681 -0.1234 0.1958 Uiso calc 1.00 H
H22 0.8359 0.0211 0.2559 0.1350 Uiso calc 1.00 H
H23 0.4730 1.0188 0.4709 0.0788 Uiso calc 1.00 H
H24 0.5137 1.2696 0.5068 0.0804 Uiso calc 1.00 H
H25 0.5790 1.2286 0.4426 0.1487 Uiso calc 1.00 H
H26 0.5969 1.0805 0.4429 0.1487 Uiso calc 1.00 H
H27 0.5913 1.2664 0.2387 0.2718 Uiso calc 1.00 H
H28 0.6254 1.1671 0.2777 0.2718 Uiso calc 1.00 H
H29 0.5763 1.1202 0.0875 0.2909 Uiso calc 1.00 H
H30 0.6018 1.0051 0.1562 0.2909 Uiso calc 1.00 H
H31 0.5244 1.0192 0.1623 0.1468 Uiso calc 1.00 H
H32 0.5501 0.9099 0.2388 0.1468 Uiso calc 1.00 H
H33 0.4973 0.9563 0.9009 0.1058 Uiso calc 1.00 H
H34 0.4911 0.7325 0.9872 0.1251 Uiso calc 1.00 H
H35 0.4895 0.5405 0.8468 0.1239 Uiso calc 1.00 H
H36 0.4913 0.5700 0.6186 0.1128 Uiso calc 1.00 H
H37 0.4978 0.7957 0.5310 0.0981 Uiso calc 1.00 H
H38 0.5728 0.9619 0.6899 0.0884 Uiso calc 1.00 H
H39 0.6282 1.0721 0.7853 0.1073 Uiso calc 1.00 H
H40 0.6249 1.2943 0.8690 0.1172 Uiso calc 1.00 H
H41 0.5671 1.4123 0.8586 0.1113 Uiso calc 1.00 H
H42 0.5103 1.3057 0.7680 0.0940 Uiso calc 1.00 H
H43 0.4053 1.4720 0.3321 0.1122 Uiso calc 1.00 H
H44 0.4095 1.6984 0.2519 0.1240 Uiso calc 1.00 H
H45 0.4693 1.7944 0.2161 0.1142 Uiso calc 1.00 H
H46 0.5254 1.6668 0.2719 0.1169 Uiso calc 1.00 H
H47 0.5216 1.4410 0.3500 0.1042 Uiso calc 1.00 H
H48 0.3888 1.2021 0.4950 0.1888 Uiso calc 1.00 H
H49 0.3415 1.0667 0.3808 0.2873 Uiso calc 1.00 H
H50 0.3518 0.9794 0.1699 0.2718 Uiso calc 1.00 H
H51 0.4102 1.0216 0.0762 0.2136 Uiso calc 1.00 H
H52 0.4551 1.1726 0.1826 0.1670 Uiso calc 1.00 H
H53 0.2131 0.8380 0.6742 0.0710 Uiso calc 1.00 H
H54 0.1844 0.7730 0.4169 0.0725 Uiso calc 1.00 H
H55 0.1865 1.0699 0.7228 0.0911 Uiso calc 1.00 H
H56 0.1656 1.1716 0.6224 0.0911 Uiso calc 1.00 H
H57 0.1349 1.0510 0.8432 0.1217 Uiso calc 1.00 H
H58 0.1290 1.2033 0.7947 0.1217 Uiso calc 1.00 H
H59 0.0797 1.0075 0.7421 0.1246 Uiso calc 1.00 H
H60 0.0798 1.1470 0.6648 0.1246 Uiso calc 1.00 H
H61 0.0928 0.9008 0.5567 0.0986 Uiso calc 1.00 H
H62 0.0995 1.0417 0.4871 0.0986 Uiso calc 1.00 H
H63 0.1994 0.3883 0.7602 0.0901 Uiso calc 1.00 H
H64 0.2018 0.3239 0.9873 0.1019 Uiso calc 1.00 H
H65 0.1997 0.4922 1.1488 0.1072 Uiso calc 1.00 H
H66 0.1912 0.7260 1.0911 0.1074 Uiso calc 1.00 H
H67 0.1899 0.7917 0.8698 0.0895 Uiso calc 1.00 H
H68 0.1210 0.6045 0.6703 0.0909 Uiso calc 1.00 H
H69 0.0752 0.4676 0.5506 0.1111 Uiso calc 1.00 H
H70 0.0916 0.3322 0.3758 0.1170 Uiso calc 1.00 H
H71 0.1561 0.3300 0.3155 0.1169 Uiso calc 1.00 H
H72 0.2022 0.4686 0.4290 0.0960 Uiso calc 1.00 H
H73 0.1766 1.0062 0.2618 0.0989 Uiso calc 1.00 H
H74 0.1780 1.0840 0.0451 0.1141 Uiso calc 1.00 H
H75 0.2322 1.0618 -0.0698 0.1212 Uiso calc 1.00 H
H76 0.2868 0.9519 0.0323 0.1520 Uiso calc 1.00 H
H77 0.2871 0.8791 0.2531 0.1197 Uiso calc 1.00 H
H78 0.2275 1.1684 0.4267 0.0903 Uiso calc 1.00 H
H79 0.2556 1.3378 0.5649 0.1110 Uiso calc 1.00 H
H80 0.2998 1.2734 0.7425 0.1148 Uiso calc 1.00 H
H81 0.3119 1.0392 0.7822 0.1116 Uiso calc 1.00 H
H82 0.2866 0.8702 0.6363 0.0932 Uiso calc 1.00 H
H83 0.7231 -0.2106 -0.2123 0.0803 Uiso calc 1.00 H
H84 0.6842 -0.4636 -0.1907 0.0836 Uiso calc 1.00 H
H85 0.5977 -0.2882 -0.2882 0.1080 Uiso calc 1.00 H
H86 0.6186 -0.4309 -0.2737 0.1080 Uiso calc 1.00 H
H87 0.5698 -0.4030 -0.4635 0.1470 Uiso calc 1.00 H
H88 0.6076 -0.4806 -0.4908 0.1470 Uiso calc 1.00 H
H89 0.5876 -0.2137 -0.5580 0.1931 Uiso calc 1.00 H
H90 0.6132 -0.3148 -0.6340 0.1931 Uiso calc 1.00 H
H91 0.6403 -0.1101 -0.4704 0.1246 Uiso calc 1.00 H
H92 0.6659 -0.2169 -0.5395 0.1246 Uiso calc 1.00 H
H93 0.6923 -0.4849 0.0902 0.1172 Uiso calc 1.00 H
H94 0.6383 -0.5958 0.1669 0.1449 Uiso calc 1.00 H
H95 0.5783 -0.4941 0.1367 0.1367 Uiso calc 1.00 H
H96 0.5706 -0.2805 0.0323 0.1203 Uiso calc 1.00 H
H97 0.6254 -0.1637 -0.0400 0.1001 Uiso calc 1.00 H
H98 0.6981 -0.1380 0.2095 0.1102 Uiso calc 1.00 H
H99 0.7049 0.0857 0.2932 0.1377 Uiso calc 1.00 H
H100 0.7111 0.2740 0.1507 0.1238 Uiso calc 1.00 H
H101 0.7103 0.2360 -0.0750 0.1086 Uiso calc 1.00 H
H102 0.7045 0.0116 -0.1629 0.0915 Uiso calc 1.00 H
H103 0.7906 -0.6698 -0.3180 0.1159 Uiso calc 1.00 H
H104 0.7852 -0.8938 -0.4053 0.1212 Uiso calc 1.00 H
H105 0.7255 -0.9906 -0.4636 0.1176 Uiso calc 1.00 H
H106 0.6699 -0.8594 -0.4377 0.1146 Uiso calc 1.00 H
H107 0.6743 -0.6331 -0.3579 0.1077 Uiso calc 1.00 H
H108 0.8080 -0.3907 -0.1571 0.2009 Uiso calc 1.00 H
H109 0.8541 -0.2569 -0.2557 0.2790 Uiso calc 1.00 H
H110 0.8396 -0.1595 -0.4649 0.3381 Uiso calc 1.00 H
H111 0.7832 -0.2249 -0.5887 0.2999 Uiso calc 1.00 H
H112 0.7388 -0.3709 -0.4954 0.2135 Uiso calc 1.00 H
H113 0.9849 -0.0269 0.1187 0.0705 Uiso calc 1.00 H
H114 1.0136 0.0406 -0.1242 0.0721 Uiso calc 1.00 H
H115 1.0115 -0.2581 0.1820 0.0882 Uiso calc 1.00 H
H116 1.0322 -0.3598 0.0904 0.0882 Uiso calc 1.00 H
H117 1.0637 -0.2350 0.3240 0.1210 Uiso calc 1.00 H
H118 1.0691 -0.3885 0.2802 0.1210 Uiso calc 1.00 H
H119 1.1188 -0.1978 0.2492 0.1195 Uiso calc 1.00 H
H120 1.1176 -0.3373 0.1705 0.1195 Uiso calc 1.00 H
H121 1.0983 -0.2298 -0.0160 0.0940 Uiso calc 1.00 H
H122 1.1059 -0.0894 0.0583 0.0940 Uiso calc 1.00 H
H123 1.0769 0.2091 0.1576 0.0891 Uiso calc 1.00 H
H124 1.1229 0.3471 0.0641 0.1095 Uiso calc 1.00 H
H125 1.1050 0.4831 -0.1262 0.1150 Uiso calc 1.00 H
H126 1.0425 0.4806 -0.2122 0.1112 Uiso calc 1.00 H
H127 0.9955 0.3439 -0.1203 0.0923 Uiso calc 1.00 H
H128 0.9996 0.4250 0.2165 0.0851 Uiso calc 1.00 H
H129 0.9960 0.4905 0.4375 0.0987 Uiso calc 1.00 H
H130 0.9989 0.3207 0.6039 0.1077 Uiso calc 1.00 H
H131 1.0052 0.0865 0.5470 0.1054 Uiso calc 1.00 H
H132 1.0082 0.0215 0.3258 0.0932 Uiso calc 1.00 H
H133 1.0214 -0.1933 -0.2768 0.0955 Uiso calc 1.00 H
H134 1.0209 -0.2643 -0.4952 0.1075 Uiso calc 1.00 H
H135 0.9650 -0.2522 -0.6348 0.1274 Uiso calc 1.00 H
H136 0.9096 -0.1541 -0.5543 0.1410 Uiso calc 1.00 H
H137 0.9101 -0.0718 -0.3378 0.1180 Uiso calc 1.00 H
H138 0.9707 -0.3565 -0.1348 0.0886 Uiso calc 1.00 H
H139 0.9414 -0.5259 -0.0128 0.1094 Uiso calc 1.00 H
H140 0.9009 -0.4598 0.1518 0.1177 Uiso calc 1.00 H
H141 0.8851 -0.2282 0.1759 0.1098 Uiso calc 1.00 H
H142 0.9122 -0.0564 0.0511 0.0923 Uiso calc 1.00 H
H143 0.2894 0.4031 0.9835 0.1824 Uiso calc 1.00 H
H144 0.3256 0.3430 1.0623 0.1824 Uiso calc 1.00 H
H145 0.3282 0.5763 1.1668 0.2030 Uiso calc 1.00 H
H146 0.2845 0.5778 1.1237 0.2030 Uiso calc 1.00 H
H147 0.2931 0.4843 1.3351 0.3009 Uiso calc 1.00 H
H148 0.2770 0.3696 1.2372 0.3009 Uiso calc 1.00 H
H149 0.3205 0.3722 1.2830 0.3009 Uiso calc 1.00 H
H150 0.3923 0.5717 0.9360 0.2273 Uiso calc 1.00 H
H151 0.3867 0.4855 1.0632 0.2273 Uiso calc 1.00 H
H152 0.3809 0.3158 0.8378 0.3640 Uiso calc 1.00 H
H153 0.4465 0.3704 1.0052 0.3640 Uiso calc 1.00 H
H154 0.4411 0.2415 0.8971 0.3640 Uiso calc 1.00 H
H155 0.9066 0.4198 0.3969 0.2043 Uiso calc 1.00 H
H156 0.8695 0.4732 0.4578 0.2043 Uiso calc 1.00 H
H157 0.8694 0.2462 0.5713 0.2007 Uiso calc 1.00 H
H158 0.9122 0.2363 0.5378 0.2007 Uiso calc 1.00 H
H159 0.9092 0.3250 0.7448 0.2607 Uiso calc 1.00 H
H160 0.9250 0.4377 0.6530 0.2607 Uiso calc 1.00 H
H161 0.8824 0.4436 0.6894 0.2607 Uiso calc 1.00 H
H162 0.8066 0.2386 0.3018 0.2462 Uiso calc 1.00 H
H163 0.8132 0.3249 0.4321 0.2462 Uiso calc 1.00 H
H164 0.7689 0.4566 0.2976 0.3640 Uiso calc 1.00 H
H165 0.8365 0.5051 0.1712 0.3640 Uiso calc 1.00 H
H166 0.7964 0.5962 0.1522 0.3640 Uiso calc 1.00 H

loop_
_atom_site_aniso_label
_atom_site_aniso_U_11
_atom_site_aniso_U_22
_atom_site_aniso_U_33
_atom_site_aniso_U_12
_atom_site_aniso_U_13
_atom_site_aniso_U_23
O1 0.117(5) 0.116(5) 0.209(8) -0.033(4) 0.047(5) 0.009(5)
O2 0.089(4) 0.186(7) 0.105(4) -0.028(4) -0.005(3) 0.027(4)
O3 0.108(5) 0.128(6) 0.224(9) -0.032(4) -0.049(5) 0.026(5)
O4 0.081(4) 0.198(7) 0.108(4) -0.024(4) 0.012(3) -0.004(4)
O5 0.068(2) 0.069(2) 0.079(2) -0.006(2) 0.011(2) 0.001(2)
O6 0.089(3) 0.095(3) 0.108(4) 0.014(2) 0.029(3) 0.034(3)
O7 0.086(3) 0.074(2) 0.066(2) 0.004(2) 0.019(2) 0.009(2)
O8 0.093(3) 0.079(3) 0.066(2) 0.002(2) 0.016(2) 0.012(2)
O9 0.069(2) 0.056(2) 0.069(2) 0.005(2) 0.010(2) 0.011(2)
O10 0.080(2) 0.054(2) 0.084(3) 0.004(2) 0.022(2) 0.011(2)
O11 0.071(2) 0.055(2) 0.075(2) 0.004(2) 0.018(2) 0.014(2)
O12 0.073(2) 0.062(2) 0.075(2) 0.009(2) 0.013(2) 0.016(2)
O13 0.068(2) 0.073(2) 0.086(3) -0.001(2) -0.009(2) 0.011(2)
O14 0.087(3) 0.087(3) 0.130(4) 0.017(3) -0.024(3) -0.018(3)
O15 0.082(2) 0.069(2) 0.071(2) 0.001(2) -0.007(2) 0.008(2)
O16 0.091(3) 0.081(3) 0.063(2) -0.003(2) 0.005(2) 0.005(2)
O17 0.070(2) 0.058(2) 0.068(2) 0.004(2) 0.000(2) 0.004(2)
O18 0.080(2) 0.053(2) 0.083(3) 0.003(2) -0.015(2) 0.006(2)
O19 0.067(2) 0.054(2) 0.073(2) 0.001(2) -0.009(2) 0.005(2)
O20 0.073(2) 0.065(2) 0.066(2) 0.007(2) -0.006(2) 0.001(2)
N21 0.128(6) 0.144(7) 0.122(6) -0.003(5) -0.017(5) 0.042(5)
N22 0.123(6) 0.155(7) 0.110(5) -0.013(5) 0.028(5) -0.028(5)
C23 0.081(5) 0.106(6) 0.162(9) -0.013(4) 0.017(5) 0.028(6)
C24 0.144(9) 0.159(10) 0.124(8) -0.022(8) 0.021(6) 0.039(7)
C25 0.170(10) 0.22(2) 0.119(8) -0.080(10) 0.033(8) 0.014(9)
C26 0.138(8) 0.115(7) 0.115(7) -0.018(6) 0.008(6) 0.010(5)
C27 0.091(5) 0.122(6) 0.098(5) -0.021(4) 0.000(4) 0.006(5)
C28 0.093(5) 0.107(6) 0.131(7) -0.022(4) 0.007(5) 0.011(5)
C29 0.092(5) 0.109(6) 0.095(5) -0.011(4) -0.014(4) 0.011(4)
C36 0.084(5) 0.096(6) 0.172(10) -0.017(4) -0.020(5) 0.006(6)
C37 0.150(10) 0.210(10) 0.127(9) -0.033(10) 0.002(8) -0.027(10)
C38 0.20(2) 0.27(2) 0.132(10) -0.100(10) -0.051(10) 0.060(10)
C39 0.114(6) 0.135(7) 0.098(5) -0.012(5) 0.007(5) 0.011(5)
C40 0.077(4) 0.130(7) 0.119(6) -0.027(4) 0.004(4) 0.016(5)
C41 0.087(5) 0.104(6) 0.145(8) -0.018(4) -0.004(5) 0.014(5)
C42 0.093(5) 0.101(5) 0.093(5) -0.014(4) 0.016(4) 0.010(4)
C49 0.069(3) 0.064(3) 0.066(3) -0.002(2) 0.008(2) -0.004(2)
C50 0.073(3) 0.066(3) 0.058(3) -0.005(2) 0.007(2) -0.001(2)
C51 0.070(3) 0.065(3) 0.066(3) -0.003(2) 0.006(2) 0.002(2)
C52 0.077(4) 0.071(3) 0.086(4) -0.003(3) -0.002(3) 0.013(3)
C53 0.087(4) 0.068(3) 0.092(4) -0.002(3) 0.025(3) 0.019(3)
C54 0.076(4) 0.095(5) 0.200(10) 0.000(4) 0.022(5) 0.057(6)
C55 0.170(10) 0.21(2) 0.32(3) 0.000(10) 0.15(2) 0.10(2)
C56 0.37(3) 0.160(10) 0.22(2) 0.02(2) 0.24(2) 0.040(10)
C57 0.190(10) 0.095(5) 0.090(5) 0.024(6) 0.064(6) 0.021(4)
C58 0.075(3) 0.069(3) 0.062(3) -0.006(3) 0.008(2) 0.004(2)
C59 0.117(5) 0.079(4) 0.069(3) -0.007(4) 0.010(3) 0.003(3)
C60 0.143(7) 0.091(5) 0.080(4) -0.005(5) 0.012(4) 0.024(4)
C61 0.139(7) 0.074(4) 0.099(5) -0.005(4) 0.026(5) 0.020(4)
C62 0.112(5) 0.070(4) 0.101(5) -0.011(4) 0.012(4) 0.001(3)
C63 0.105(5) 0.068(3) 0.073(3) -0.012(3) 0.010(3) -0.003(3)
C64 0.076(3) 0.059(3) 0.063(3) -0.006(2) 0.004(2) 0.002(2)
C65 0.069(3) 0.071(3) 0.081(4) -0.001(3) 0.004(3) 0.001(3)
C66 0.074(4) 0.101(5) 0.092(4) -0.011(3) -0.006(3) 0.016(4)
C67 0.082(4) 0.103(6) 0.107(5) -0.032(4) -0.007(4) 0.013(4)
C68 0.099(5) 0.076(4) 0.101(5) -0.019(4) -0.005(4) -0.006(3)
C69 0.083(4) 0.066(3) 0.085(4) -0.006(3) 0.003(3) 0.000(3)
C70 0.079(3) 0.073(3) 0.065(3) 0.000(3) -0.002(3) 0.011(3)
C71 0.092(5) 0.085(4) 0.102(5) 0.010(4) 0.002(4) 0.019(4)
C72 0.115(6) 0.090(5) 0.106(5) 0.019(4) 0.003(4) 0.025(4)
C73 0.124(6) 0.084(4) 0.078(4) 0.011(4) 0.009(4) 0.021(3)
C74 0.110(5) 0.082(4) 0.101(5) -0.008(4) 0.014(4) 0.027(4)
C75 0.088(4) 0.081(4) 0.090(4) -0.004(3) -0.002(3) 0.016(3)
C76 0.087(5) 0.090(5) 0.142(7) -0.017(4) -0.031(5) 0.034(5)
C77 0.093(6) 0.180(10) 0.200(10) -0.060(7) -0.041(7) 0.079(9)
C78 0.128(10) 0.27(2) 0.30(2) -0.110(10) -0.100(10) 0.18(2)
C79 0.23(2) 0.140(10) 0.28(2) -0.050(10) -0.16(2) 0.080(10)
C80 0.141(10) 0.123(9) 0.25(2) 0.001(8) -0.080(10) -0.039(10)
C81 0.129(8) 0.129(8) 0.150(9) 0.006(6) -0.051(7) -0.034(7)
C82 0.069(3) 0.048(3) 0.061(3) -0.003(2) 0.010(2) 0.004(2)
C83 0.063(3) 0.048(3) 0.066(3) -0.001(2) 0.005(2) 0.007(2)
C84 0.065(3) 0.052(3) 0.064(3) -0.003(2) 0.007(2) 0.010(2)
C85 0.069(3) 0.047(2) 0.073(3) -0.003(2) 0.011(2) 0.011(2)
C86 0.065(3) 0.054(3) 0.068(3) 0.004(2) 0.006(2) 0.006(2)
C87 0.085(4) 0.061(3) 0.081(4) 0.001(3) 0.000(3) 0.003(3)
C88 0.108(5) 0.105(5) 0.093(5) 0.003(4) 0.022(4) -0.006(4)
C89 0.085(5) 0.128(7) 0.102(5) 0.017(4) 0.025(4) -0.004(5)
C90 0.073(4) 0.083(4) 0.090(4) 0.009(3) 0.007(3) 0.017(3)
C91 0.071(3) 0.062(3) 0.058(3) -0.010(2) 0.011(2) 0.005(2)
C92 0.096(4) 0.065(3) 0.065(3) -0.015(3) 0.008(3) 0.014(2)
C93 0.102(5) 0.078(4) 0.075(4) -0.014(3) 0.002(3) 0.030(3)
C94 0.101(5) 0.104(5) 0.064(3) -0.014(4) 0.010(3) 0.013(3)
C95 0.114(5) 0.091(4) 0.064(3) -0.009(4) 0.005(3) 0.005(3)
C96 0.095(4) 0.064(3) 0.065(3) -0.002(3) 0.008(3) 0.004(3)
C97 0.074(3) 0.055(3) 0.066(3) -0.010(2) -0.001(2) 0.011(2)
C98 0.076(3) 0.077(4) 0.074(3) -0.023(3) 0.002(3) 0.010(3)
C99 0.091(4) 0.094(5) 0.089(4) -0.038(4) -0.016(3) 0.024(4)
C100 0.123(6) 0.078(4) 0.086(4) -0.029(4) -0.029(4) 0.015(4)
C101 0.142(7) 0.082(4) 0.066(3) -0.005(4) -0.012(4) 0.002(3)
C102 0.112(5) 0.062(3) 0.065(3) -0.003(3) -0.003(3) 0.003(3)
C103 0.088(4) 0.065(3) 0.062(3) -0.018(3) 0.007(3) 0.011(2)
C104 0.097(4) 0.078(4) 0.072(3) -0.007(3) 0.007(3) 0.025(3)
C105 0.113(5) 0.088(5) 0.083(4) -0.002(4) -0.001(4) 0.027(3)
C106 0.116(6) 0.114(6) 0.073(4) -0.025(5) 0.008(4) 0.023(4)
C107 0.114(6) 0.200(10) 0.066(4) -0.036(6) 0.012(4) 0.030(5)
C108 0.088(4) 0.144(7) 0.068(4) -0.015(4) 0.011(3) 0.017(4)
C109 0.061(3) 0.055(3) 0.069(3) -0.003(2) 0.009(2) 0.009(2)
C110 0.081(4) 0.057(3) 0.086(4) -0.008(3) -0.002(3) 0.005(3)
C111 0.097(5) 0.064(4) 0.116(5) -0.010(3) -0.002(4) 0.002(3)
C112 0.099(5) 0.083(5) 0.102(5) -0.011(4) -0.009(4) -0.010(4)
C113 0.095(5) 0.094(5) 0.087(4) -0.015(4) -0.018(4) -0.002(4)
C114 0.075(4) 0.073(4) 0.084(4) 0.001(3) -0.004(3) 0.008(3)
C115 0.063(3) 0.059(3) 0.072(3) -0.006(2) -0.001(2) 0.008(2)
C116 0.066(3) 0.068(3) 0.067(3) -0.005(2) 0.004(2) 0.011(2)
C117 0.072(3) 0.065(3) 0.072(3) -0.006(2) 0.007(3) 0.007(2)
C118 0.075(4) 0.075(4) 0.106(5) -0.005(3) 0.016(3) 0.005(3)
C119 0.093(4) 0.064(3) 0.067(3) 0.000(3) -0.003(3) -0.002(2)
C120 0.077(4) 0.084(4) 0.108(5) -0.004(3) -0.002(3) -0.006(4)
C121 0.109(6) 0.121(7) 0.130(7) 0.005(5) -0.037(5) -0.033(6)
C122 0.220(10) 0.134(9) 0.110(7) -0.004(9) -0.085(8) -0.016(6)
C123 0.136(7) 0.098(5) 0.075(4) 0.004(5) -0.011(4) 0.010(4)
C124 0.077(3) 0.064(3) 0.070(3) -0.014(3) 0.005(3) -0.001(2)
C125 0.098(5) 0.072(4) 0.126(6) -0.012(3) 0.027(4) 0.021(4)
C126 0.137(8) 0.078(5) 0.155(8) -0.022(5) 0.062(7) 0.016(5)
C127 0.122(7) 0.107(6) 0.118(6) -0.040(5) 0.052(5) -0.023(5)
C128 0.083(4) 0.126(7) 0.093(5) -0.016(4) 0.019(4) -0.015(5)
C129 0.077(4) 0.097(5) 0.077(4) -0.007(3) 0.008(3) 0.003(3)
C130 0.071(3) 0.065(3) 0.070(3) -0.006(2) -0.003(2) 0.005(2)
C131 0.126(6) 0.077(4) 0.072(4) -0.008(4) 0.001(4) 0.000(3)
C132 0.157(8) 0.092(5) 0.093(5) -0.003(5) -0.017(5) -0.017(4)
C133 0.126(6) 0.066(4) 0.115(6) -0.007(4) -0.011(5) -0.009(4)
C134 0.103(5) 0.065(4) 0.101(5) -0.011(3) -0.010(4) 0.009(3)
C135 0.086(4) 0.064(3) 0.078(3) -0.013(3) -0.005(3) 0.013(3)
C136 0.084(4) 0.068(3) 0.081(4) 0.004(3) 0.017(3) 0.009(3)
C137 0.093(5) 0.097(5) 0.101(5) 0.009(4) 0.012(4) 0.005(4)
C138 0.115(6) 0.085(5) 0.103(5) 0.028(4) 0.013(4) -0.004(4)
C139 0.133(7) 0.082(4) 0.079(4) -0.001(4) 0.006(4) -0.005(3)
C140 0.113(6) 0.078(4) 0.095(5) -0.005(4) 0.006(4) -0.005(3)
C141 0.085(4) 0.083(4) 0.103(5) -0.004(3) 0.015(4) -0.006(4)
C142 0.103(6) 0.080(5) 0.200(10) -0.008(4) 0.068(7) -0.006(6)
C143 0.087(6) 0.154(10) 0.27(2) -0.047(6) 0.068(8) -0.070(10)
C144 0.150(10) 0.170(10) 0.40(3) -0.080(10) 0.12(2) -0.09(2)
C145 0.28(3) 0.140(10) 0.46(4) -0.030(10) 0.27(3) 0.00(2)
C146 0.23(2) 0.150(10) 0.40(3) 0.010(10) 0.22(2) 0.09(2)
C147 0.170(10) 0.147(10) 0.24(2) 0.031(8) 0.120(10) 0.090(10)
C148 0.064(3) 0.047(2) 0.062(3) -0.001(2) -0.001(2) 0.006(2)
C149 0.066(3) 0.048(2) 0.062(3) 0.000(2) -0.001(2) 0.008(2)
C150 0.066(3) 0.047(2) 0.067(3) -0.003(2) 0.001(2) 0.006(2)
C151 0.066(3) 0.047(2) 0.064(3) -0.004(2) 0.001(2) 0.005(2)
C152 0.061(3) 0.057(3) 0.063(3) 0.004(2) -0.001(2) 0.010(2)
C153 0.084(4) 0.061(3) 0.076(3) -0.002(3) 0.010(3) 0.012(3)
C154 0.113(6) 0.105(5) 0.083(4) 0.012(4) -0.005(4) 0.028(4)
C155 0.084(4) 0.122(6) 0.090(4) 0.020(4) -0.014(4) 0.021(4)
C156 0.069(3) 0.086(4) 0.080(4) 0.005(3) 0.005(3) 0.009(3)
C157 0.075(3) 0.047(2) 0.061(3) -0.007(2) 0.006(2) 0.004(2)
C158 0.084(4) 0.068(3) 0.072(3) -0.023(3) 0.013(3) 0.002(3)
C159 0.093(4) 0.090(4) 0.093(4) -0.028(4) 0.021(4) -0.013(4)
C160 0.124(6) 0.076(4) 0.092(5) -0.026(4) 0.042(4) -0.002(3)
C161 0.130(6) 0.077(4) 0.075(4) -0.001(4) 0.033(4) 0.014(3)
C162 0.104(4) 0.061(3) 0.067(3) -0.007(3) 0.009(3) 0.010(2)
C163 0.068(3) 0.053(3) 0.059(3) -0.007(2) 0.003(2) 0.006(2)
C164 0.085(4) 0.053(3) 0.075(3) -0.010(2) 0.001(3) 0.002(2)
C165 0.101(4) 0.069(3) 0.076(4) -0.011(3) 0.005(3) -0.015(3)
C166 0.099(5) 0.105(5) 0.066(3) -0.022(4) 0.010(3) -0.006(3)
C167 0.116(5) 0.087(4) 0.060(3) -0.006(4) 0.010(3) 0.009(3)
C168 0.100(4) 0.063(3) 0.070(3) -0.002(3) 0.004(3) 0.014(3)
C169 0.074(3) 0.059(3) 0.061(3) -0.015(2) 0.000(2) 0.002(2)
C170 0.094(4) 0.067(3) 0.078(4) -0.003(3) 0.006(3) -0.009(3)
C171 0.110(5) 0.082(4) 0.077(4) -0.009(4) 0.013(4) -0.014(3)
C172 0.133(7) 0.115(6) 0.071(4) -0.028(5) 0.008(4) -0.008(4)
C173 0.102(6) 0.180(9) 0.069(4) -0.016(6) -0.012(4) -0.010(5)
C174 0.081(4) 0.147(7) 0.066(4) -0.005(4) -0.001(3) -0.009(4)
C175 0.065(3) 0.053(3) 0.065(3) -0.005(2) -0.001(2) 0.008(2)
C176 0.082(4) 0.048(3) 0.092(4) -0.006(2) 0.009(3) 0.011(3)
C177 0.104(5) 0.055(3) 0.116(5) -0.016(3) 0.014(4) 0.020(3)
C178 0.107(5) 0.076(4) 0.113(5) -0.020(4) 0.013(4) 0.027(4)
C179 0.098(5) 0.087(4) 0.093(4) -0.014(4) 0.023(4) 0.022(3)
C180 0.076(4) 0.068(3) 0.088(4) -0.006(3) 0.015(3) 0.002(3)

loop_
_atom_type_symbol
_atom_type_description
_atom_type_scat_dispersion_real
_atom_type_scat_dispersion_imag
_atom_type_scat_source
C C 0.018 0.009
;International Tables for Crystallography
(1992, Vol. C, Tables 4.2.6.8 and 6.1.1.4)
;
H H 0.000 0.000
;International Tables for Crystallography
(1992, Vol. C, Table 6.1.1.4)
;
O O 0.049 0.032
;International Tables for Crystallography
(1992, Vol. C, Tables 4.2.6.8 and 6.1.1.4)
;
N N 0.031 0.018
;International Tables for Crystallography
(1992, Vol. C, Tables 4.2.6.8 and 6.1.1.4)
;

loop_
_geom_angle_atom_site_label_1
_geom_angle_atom_site_label_2
_geom_angle_atom_site_label_3
_geom_angle
_geom_angle_publ_flag
C49 O5 H1 109.5 no
C52 O6 H2 109.5 no
C50 O7 C53 109.8(5) ?
C51 O8 C53 107.9(6) ?
C82 O9 H3 109.5 no
C85 O10 H4 109.5 no
C83 O11 C86 107.8(5) ?
C84 O12 C86 110.3(5) ?
C115 O13 H5 109.5 no
C118 O14 H6 109.5 no
C116 O15 C119 109.7(5) ?
C117 O16 C119 107.4(5) ?
C148 O17 H7 109.5 no
C151 O18 H8 109.5 no
C149 O19 C152 107.7(5) ?
C150 O20 C152 109.5(5) ?
C29 N21 C30 121.0(10) ?
C29 N21 C33 119.0(10) ?
C30 N21 C33 119.0(10) ?
C42 N22 C43 123.0(10) ?
C42 N22 C46 121.0(10) ?
C43 N22 C46 115.0(10) ?
O1 C23 C24 121.0(10) ?
O1 C23 C28 121.0(10) ?
C24 C23 C28 116.9(10) ?
C23 C24 C25 117.0(10) ?
C23 C24 H9 107.7 no
C23 C24 H10 107.6 no
C25 C24 H9 107.5 no
C25 C24 H10 107.4 no
H9 C24 H10 109.5 no
C24 C25 C26 115.0(10) ?
C24 C25 H11 108.0 no
C24 C25 H12 108.1 no
C26 C25 H11 108.0 no
C26 C25 H12 108.0 no
H11 C25 H12 109.3 no
C25 C26 C27 114.0(10) ?
C25 C26 H13 108.2 no
C25 C26 H14 108.1 no
C27 C26 H13 108.3 no
C27 C26 H14 108.3 no
H13 C26 H14 109.3 no
C26 C27 C28 122.5(10) ?
C26 C27 C29 116.7(9) ?
C28 C27 C29 119.4(9) ?
C23 C28 C27 121.0(10) ?
C23 C28 H15 119.1 no
C27 C28 H15 119.1 no
O2 C29 N21 119.3(10) ?
O2 C29 C27 120.1(9) ?
N21 C29 C27 120.6(9) ?
N21 C30 C31 106.0(10) ?
N21 C30 H143 110.1 no
N21 C30 H144 110.1 no
C31 C30 H143 110.2 no
C31 C30 H144 110.1 no
H143 C30 H144 109.4 no
C30 C31 C32 106.0(10) ?
C30 C31 H145 110.1 no
C30 C31 H146 109.9 no
C32 C31 H145 110.2 no
C32 C31 H146 110.2 no
H145 C31 H146 109.4 no
C31 C32 H147 109.3 no
C31 C32 H148 109.4 no
C31 C32 H149 109.5 no
H147 C32 H148 109.2 no
H147 C32 H149 109.7 no
H148 C32 H149 109.7 no
N21 C33 C34 111.0(10) ?
N21 C33 H150 108.9 no
N21 C33 H151 108.8 no
C34 C33 H150 108.8 no
C34 C33 H151 109.0 no
H150 C33 H151 109.6 no
C33 C34 C35 119(2) ?
C33 C34 H152 120.5 no
C35 C34 H152 119.5 no
C34 C35 H153 119.8 no
C34 C35 H154 120.8 no
H153 C35 H154 119.4 no
O3 C36 C37 123.0(10) ?
O3 C36 C41 121.0(10) ?
C37 C36 C41 115.0(10) ?
C36 C37 C38 120.0(10) ?
C36 C37 H20 106.8 no
C36 C37 H21 106.5 no
C38 C37 H20 107.0 no
C38 C37 H21 106.7 no
H20 C37 H21 109.3 no
C37 C38 C39 119.0(10) ?
C37 C38 H18 106.8 no
C37 C38 H19 107.1 no
C39 C38 H18 106.9 no
C39 C38 H19 107.1 no
H18 C38 H19 109.3 no
C38 C39 C40 115.0(10) ?
C38 C39 H16 108.0 no
C38 C39 H17 108.0 no
C40 C39 H16 108.1 no
C40 C39 H17 108.2 no
H16 C39 H17 109.5 no
C39 C40 C41 123.0(10) ?
C39 C40 C42 116.2(9) ?
C41 C40 C42 119.2(9) ?
C36 C41 C40 122.0(10) ?
C36 C41 H22 118.7 no
C40 C41 H22 118.9 no
O4 C42 N22 121.7(9) ?
O4 C42 C40 119.7(9) ?
N22 C42 C40 118.5(8) ?
N22 C43 C44 119.0(10) ?
N22 C43 H162 106.8 no
N22 C43 H163 106.8 no
C44 C43 H162 106.9 no
C44 C43 H163 106.9 no
H162 C43 H163 109.3 no
C43 C44 C45 120(2) ?
C43 C44 H164 120.0 no
C45 C44 H164 120.0 no
C44 C45 H165 119.8 no
C44 C45 H166 118.7 no
H165 C45 H166 120.0 no
N22 C46 C47 109.0(10) ?
N22 C46 H155 109.4 no
N22 C46 H156 109.5 no
C47 C46 H155 109.3 no
C47 C46 H156 109.6 no
H155 C46 H156 109.6 no
C46 C47 C48 110.0(10) ?
C46 C47 H157 109.1 no
C46 C47 H158 109.4 no
C48 C47 H157 109.3 no
C48 C47 H158 109.4 no
H157 C47 H158 109.5 no
C47 C48 H159 110.0 no
C47 C48 H160 109.2 no
C47 C48 H161 109.4 no
H159 C48 H160 109.8 no
H159 C48 H161 109.7 no
H160 C48 H161 108.7 no
O5 C49 C50 105.2(5) ?
O5 C49 C58 107.5(5) ?
O5 C49 C64 108.5(5) ?
C50 C49 C58 113.1(5) ?
C50 C49 C64 112.2(6) ?
C58 C49 C64 110.1(5) ?
O7 C50 C49 109.6(5) ?
O7 C50 C51 103.9(5) ?
O7 C50 H23 109.1 no
C49 C50 C51 115.9(5) ?
C49 C50 H23 109.1 no
C51 C50 H23 109.0 no
O8 C51 C50 100.8(5) ?
O8 C51 C52 110.0(6) ?
O8 C51 H24 109.1 no
C50 C51 C52 118.3(6) ?
C50 C51 H24 109.1 no
C52 C51 H24 109.1 no
O6 C52 C51 108.2(6) ?
O6 C52 C70 103.1(6) ?
O6 C52 C76 110.7(6) ?
C51 C52 C70 111.0(6) ?
C51 C52 C76 111.2(5) ?
C70 C52 C76 112.3(6) ?
O7 C53 O8 104.9(6) ?
O7 C53 C54 111.3(7) ?
O7 C53 C57 112.6(6) ?
O8 C53 C54 111.0(6) ?
O8 C53 C57 110.1(7) ?
C54 C53 C57 107.0(8) ?
C53 C54 C55 103.0(10) ?
C53 C54 H25 110.9 no
C53 C54 H26 110.9 no
C55 C54 H25 111.0 no
C55 C54 H26 110.9 no
H25 C54 H26 109.6 no
C54 C55 C56 108.0(10) ?
C54 C55 H27 109.7 no
C54 C55 H28 109.9 no
C56 C55 H27 109.6 no
C56 C55 H28 109.8 no
H27 C55 H28 109.4 no
C55 C56 C57 107.0(10) ?
C55 C56 H29 109.9 no
C55 C56 H30 109.8 no
C57 C56 H29 109.8 no
C57 C56 H30 109.8 no
H29 C56 H30 109.5 no
C53 C57 C56 102.0(10) ?
C53 C57 H31 111.2 no
C53 C57 H32 111.2 no
C56 C57 H31 111.1 no
C56 C57 H32 111.2 no
H31 C57 H32 109.4 no
C49 C58 C59 116.5(6) ?
C49 C58 C63 124.9(6) ?
C59 C58 C63 118.5(7) ?
C58 C59 C60 120.8(7) ?
C58 C59 H33 119.6 no
C60 C59 H33 119.7 no
C59 C60 C61 120.1(8) ?
C59 C60 H34 120.0 no
C61 C60 H34 119.9 no
C60 C61 C62 120.2(8) ?
C60 C61 H35 120.0 no
C62 C61 H35 119.8 no
C61 C62 C63 119.6(7) ?
C61 C62 H36 120.2 no
C63 C62 H36 120.2 no
C58 C63 C62 120.8(7) ?
C58 C63 H37 119.6 no
C62 C63 H37 119.6 no
C49 C64 C65 120.3(6) ?
C49 C64 C69 120.7(6) ?
C65 C64 C69 119.0(6) ?
C64 C65 C66 120.1(7) ?
C64 C65 H38 119.9 no
C66 C65 H38 120.0 no
C65 C66 C67 120.5(7) ?
C65 C66 H39 119.7 no
C67 C66 H39 119.8 no
C66 C67 C68 120.3(8) ?
C66 C67 H40 119.8 no
C68 C67 H40 119.9 no
C67 C68 C69 120.9(8) ?
C67 C68 H41 119.5 no
C69 C68 H41 119.5 no
C64 C69 C68 119.2(7) ?
C64 C69 H42 120.4 no
C68 C69 H42 120.5 no
C52 C70 C71 116.9(7) ?
C52 C70 C75 125.1(6) ?
C71 C70 C75 117.4(7) ?
C70 C71 C72 121.4(8) ?
C70 C71 H43 119.4 no
C72 C71 H43 119.3 no
C71 C72 C73 120.2(9) ?
C71 C72 H44 119.9 no
C73 C72 H44 119.9 no
C72 C73 C74 119.4(8) ?
C72 C73 H45 120.2 no
C74 C73 H45 120.3 no
C73 C74 C75 120.5(8) ?
C73 C74 H46 119.7 no
C75 C74 H46 119.8 no
C70 C75 C74 121.1(7) ?
C70 C75 H47 119.4 no
C74 C75 H47 119.5 no
C52 C76 C77 119.8(6) ?
C52 C76 C81 120.2(6) ?
C77 C76 C81 120.0(6) ?
C76 C77 C78 120.0(8) ?
C76 C77 H48 120.0 no
C78 C77 H48 120.0 no
C77 C78 C79 120.0(8) ?
C77 C78 H49 120.1 no
C79 C78 H49 120.0 no
C78 C79 C80 120.0(9) ?
C78 C79 H50 120.0 no
C80 C79 H50 120.0 no
C79 C80 C81 119.9(9) ?
C79 C80 H51 120.0 no
C81 C80 H51 120.1 no
C76 C81 C80 120.0(7) ?
C76 C81 H52 120.1 no
C80 C81 H52 120.0 no
O9 C82 C83 106.4(5) ?
O9 C82 C91 107.1(5) ?
O9 C82 C97 107.6(5) ?
C83 C82 C91 113.3(5) ?
C83 C82 C97 112.5(5) ?
C91 C82 C97 109.6(5) ?
O11 C83 C82 109.2(5) ?
O11 C83 C84 101.6(5) ?
O11 C83 H53 108.7 no
C82 C83 C84 119.3(5) ?
C82 C83 H53 108.8 no
C84 C83 H53 108.7 no
O12 C84 C83 104.0(5) ?
O12 C84 C85 110.8(5) ?
O12 C84 H54 107.9 no
C83 C84 C85 117.7(5) ?
C83 C84 H54 108.0 no
C85 C84 H54 108.0 no
O10 C85 C84 107.6(5) ?
O10 C85 C103 105.2(5) ?
O10 C85 C109 110.9(5) ?
C84 C85 C103 112.8(5) ?
C84 C85 C109 111.3(5) ?
C103 C85 C109 108.8(5) ?
O11 C86 O12 104.9(5) ?
O11 C86 C87 111.7(5) ?
O11 C86 C90 109.0(5) ?
O12 C86 C87 112.7(5) ?
O12 C86 C90 113.2(6) ?
C87 C86 C90 105.3(6) ?
C86 C87 C88 103.0(6) ?
C86 C87 H55 111.0 no
C86 C87 H56 110.9 no
C88 C87 H55 111.1 no
C88 C87 H56 111.0 no
H55 C87 H56 109.6 no
C87 C88 C89 106.1(7) ?
C87 C88 H57 110.3 no
C87 C88 H58 110.3 no
C89 C88 H57 110.2 no
C89 C88 H58 110.2 no
H57 C88 H58 109.6 no
C88 C89 C90 108.0(7) ?
C88 C89 H59 110.0 no
C88 C89 H60 109.9 no
C90 C89 H59 109.8 no
C90 C89 H60 109.7 no
H59 C89 H60 109.4 no
C86 C90 C89 103.6(6) ?
C86 C90 H61 111.0 no
C86 C90 H62 111.0 no
C89 C90 H61 111.0 no
C89 C90 H62 111.0 no
H61 C90 H62 109.3 no
C82 C91 C92 117.2(6) ?
C82 C91 C96 123.4(6) ?
C92 C91 C96 119.3(6) ?
C91 C92 C93 119.3(6) ?
C91 C92 H63 120.3 no
C93 C92 H63 120.4 no
C92 C93 C94 119.9(7) ?
C92 C93 H64 120.0 no
C94 C93 H64 120.1 no
C93 C94 C95 120.7(7) ?
C93 C94 H65 119.6 no
C95 C94 H65 119.7 no
C94 C95 C96 119.9(7) ?
C94 C95 H66 120.1 no
C96 C95 H66 120.0 no
C91 C96 C95 120.8(7) ?
C91 C96 H67 119.5 no
C95 C96 H67 119.7 no
C82 C97 C98 119.2(6) ?
C82 C97 C102 122.1(6) ?
C98 C97 C102 118.7(6) ?
C97 C98 C99 119.6(7) ?
C97 C98 H68 120.3 no
C99 C98 H68 120.1 no
C98 C99 C100 121.7(8) ?
C98 C99 H69 119.2 no
C100 C99 H69 119.1 no
C99 C100 C101 119.2(8) ?
C99 C100 H70 120.4 no
C101 C100 H70 120.4 no
C100 C101 C102 120.5(8) ?
C100 C101 H71 119.7 no
C102 C101 H71 119.8 no
C97 C102 C101 120.3(8) ?
C97 C102 H72 119.9 no
C101 C102 H72 119.8 no
C85 C103 C104 125.5(7) ?
C85 C103 C108 116.6(6) ?
C104 C103 C108 117.9(7) ?
C103 C104 C105 121.1(8) ?
C103 C104 H73 119.5 no
C105 C104 H73 119.4 no
C104 C105 C106 121.6(8) ?
C104 C105 H74 119.2 no
C106 C105 H74 119.2 no
C105 C106 C107 118.8(8) ?
C105 C106 H75 120.5 no
C107 C106 H75 120.7 no
C106 C107 C108 120.6(9) ?
C106 C107 H76 119.7 no
C108 C107 H76 119.8 no
C103 C108 C107 120.0(8) ?
C103 C108 H77 120.0 no
C107 C108 H77 120.0 no
C85 C109 C110 122.6(6) ?
C85 C109 C114 119.3(5) ?
C110 C109 C114 118.1(6) ?
C109 C110 C111 122.0(7) ?
C109 C110 H78 119.0 no
C111 C110 H78 119.0 no
C110 C111 C112 119.6(7) ?
C110 C111 H79 120.1 no
C112 C111 H79 120.3 no
C111 C112 C113 119.0(8) ?
C111 C112 H80 120.4 no
C113 C112 H80 120.5 no
C112 C113 C114 121.2(8) ?
C112 C113 H81 119.4 no
C114 C113 H81 119.4 no
C109 C114 C113 120.0(7) ?
C109 C114 H82 119.9 no
C113 C114 H82 120.1 no
O13 C115 C116 105.2(5) ?
O13 C115 C124 107.0(5) ?
O13 C115 C130 107.0(5) ?
C116 C115 C124 112.2(5) ?
C116 C115 C130 114.4(5) ?
C124 C115 C130 110.4(6) ?
O15 C116 C115 109.0(5) ?
O15 C116 C117 104.2(5) ?
O15 C116 H83 108.6 no
C115 C116 C117 117.3(6) ?
C115 C116 H83 108.8 no
C117 C116 H83 108.6 no
O16 C117 C116 100.1(5) ?
O16 C117 C118 110.1(6) ?
O16 C117 H84 108.6 no
C116 C117 C118 119.6(6) ?
C116 C117 H84 108.8 no
C118 C117 H84 108.8 no
O14 C118 C117 107.5(7) ?
O14 C118 C136 102.8(6) ?
O14 C118 C142 110.1(6) ?
C117 C118 C136 112.4(6) ?
C117 C118 C142 111.9(6) ?
C136 C118 C142 111.7(7) ?
O15 C119 O16 104.8(6) ?
O15 C119 C120 114.6(6) ?
O15 C119 C123 112.6(6) ?
O16 C119 C120 110.0(6) ?
O16 C119 C123 109.1(7) ?
C120 C119 C123 105.6(7) ?
C119 C120 C121 105.0(8) ?
C119 C120 H85 110.6 no
C119 C120 H86 110.6 no
C121 C120 H85 110.5 no
C121 C120 H86 110.5 no
H85 C120 H86 109.5 no
C120 C121 C122 102.7(9) ?
C120 C121 H87 111.2 no
C120 C121 H88 111.3 no
C122 C121 H87 111.0 no
C122 C121 H88 111.1 no
H87 C121 H88 109.4 no
C121 C122 C123 109.6(10) ?
C121 C122 H89 109.5 no
C121 C122 H90 109.4 no
C123 C122 H89 109.5 no
C123 C122 H90 109.5 no
H89 C122 H90 109.3 no
C119 C123 C122 103.0(8) ?
C119 C123 H91 111.2 no
C119 C123 H92 111.1 no
C122 C123 H91 110.9 no
C122 C123 H92 111.0 no
H91 C123 H92 109.5 no
C115 C124 C125 122.5(6) ?
C115 C124 C129 119.3(6) ?
C125 C124 C129 118.2(7) ?
C124 C125 C126 121.2(8) ?
C124 C125 H93 119.4 no
C126 C125 H93 119.4 no
C125 C126 C127 119.9(9) ?
C125 C126 H94 120.1 no
C127 C126 H94 120.0 no
C126 C127 C128 121.1(10) ?
C126 C127 H95 119.5 no
C128 C127 H95 119.4 no
C127 C128 C129 119.1(8) ?
C127 C128 H96 120.5 no
C129 C128 H96 120.4 no
C124 C129 C128 120.4(7) ?
C124 C129 H97 119.8 no
C128 C129 H97 119.7 no
C115 C130 C131 118.5(6) ?
C115 C130 C135 124.1(6) ?
C131 C130 C135 117.3(6) ?
C130 C131 C132 121.1(8) ?
C130 C131 H98 119.4 no
C132 C131 H98 119.5 no
C131 C132 C133 120.7(9) ?
C131 C132 H99 119.6 no
C133 C132 H99 119.7 no
C132 C133 C134 119.2(8) ?
C132 C133 H100 120.5 no
C134 C133 H100 120.3 no
C133 C134 C135 121.1(8) ?
C133 C134 H101 119.5 no
C135 C134 H101 119.4 no
C130 C135 C134 120.6(7) ?
C130 C135 H102 119.7 no
C134 C135 H102 119.7 no
C118 C136 C137 118.0(7) ?
C118 C136 C141 124.8(7) ?
C137 C136 C141 116.6(7) ?
C136 C137 C138 121.2(8) ?
C136 C137 H103 119.4 no
C138 C137 H103 119.4 no
C137 C138 C139 121.2(9) ?
C137 C138 H104 119.5 no
C139 C138 H104 119.3 no
C138 C139 C140 119.0(8) ?
C138 C139 H105 120.6 no
C140 C139 H105 120.4 no
C139 C140 C141 120.7(8) ?
C139 C140 H106 119.7 no
C141 C140 H106 119.6 no
C136 C141 C140 121.3(8) ?
C136 C141 H107 119.4 no
C140 C141 H107 119.3 no
C118 C142 C143 120.4(7) ?
C118 C142 C147 119.6(6) ?
C143 C142 C147 120.0(7) ?
C142 C143 C144 120.0(8) ?
C142 C143 H108 119.9 no
C144 C143 H108 120.1 no
C143 C144 C145 119.9(9) ?
C143 C144 H109 119.9 no
C145 C144 H109 120.2 no
C144 C145 C146 120.0(10) ?
C144 C145 H110 119.9 no
C146 C145 H110 120.2 no
C145 C146 C147 120.0(10) ?
C145 C146 H111 119.9 no
C147 C146 H111 120.1 no
C142 C147 C146 120.0(7) ?
C142 C147 H112 120.0 no
C146 C147 H112 120.0 no
O17 C148 C149 104.8(5) ?
O17 C148 C157 109.2(5) ?
O17 C148 C163 106.7(5) ?
C149 C148 C157 112.8(5) ?
C149 C148 C163 112.8(5) ?
C157 C148 C163 110.3(5) ?
O19 C149 C148 107.9(5) ?
O19 C149 C150 101.9(5) ?
O19 C149 H113 109.6 no
C148 C149 C150 118.1(5) ?
C148 C149 H113 109.5 no
C150 C149 H113 109.4 no
O20 C150 C149 103.2(5) ?
O20 C150 C151 110.2(5) ?
O20 C150 H114 108.8 no
C149 C150 C151 117.0(5) ?
C149 C150 H114 108.8 no
C151 C150 H114 108.6 no
O18 C151 C150 107.6(5) ?
O18 C151 C169 105.3(5) ?
O18 C151 C175 110.2(5) ?
C150 C151 C169 112.4(5) ?
C150 C151 C175 111.4(5) ?
C169 C151 C175 109.7(5) ?
O19 C152 O20 105.3(5) ?
O19 C152 C153 112.4(6) ?
O19 C152 C156 110.4(5) ?
O20 C152 C153 111.5(5) ?
O20 C152 C156 112.5(6) ?
C153 C152 C156 105.0(5) ?
C152 C153 C154 101.9(6) ?
C152 C153 H115 111.3 no
C152 C153 H116 111.4 no
C154 C153 H115 111.4 no
C154 C153 H116 111.4 no
H115 C153 H116 109.3 no
C153 C154 C155 106.7(7) ?
C153 C154 H117 110.0 no
C153 C154 H118 110.1 no
C155 C154 H117 110.2 no
C155 C154 H118 110.2 no
H117 C154 H118 109.6 no
C154 C155 C156 108.6(7) ?
C154 C155 H119 109.7 no
C154 C155 H120 109.7 no
C156 C155 H119 109.6 no
C156 C155 H120 109.6 no
H119 C155 H120 109.6 no
C152 C156 C155 102.9(6) ?
C152 C156 H121 111.0 no
C152 C156 H122 111.1 no
C155 C156 H121 111.1 no
C155 C156 H122 111.2 no
H121 C156 H122 109.5 no
C148 C157 C158 120.8(6) ?
C148 C157 C162 121.1(6) ?
C158 C157 C162 118.1(6) ?
C157 C158 C159 121.8(7) ?
C157 C158 H123 119.0 no
C159 C158 H123 119.1 no
C158 C159 C160 119.5(8) ?
C158 C159 H124 120.3 no
C160 C159 H124 120.2 no
C159 C160 C161 119.0(8) ?
C159 C160 H125 120.6 no
C161 C160 H125 120.5 no
C160 C161 C162 122.6(8) ?
C160 C161 H126 118.8 no
C162 C161 H126 118.6 no
C157 C162 C161 119.0(7) ?
C157 C162 H127 120.5 no
C161 C162 H127 120.5 no
C148 C163 C164 118.1(6) ?
C148 C163 C168 123.5(5) ?
C164 C163 C168 118.3(6) ?
C163 C164 C165 121.2(6) ?
C163 C164 H128 119.4 no
C165 C164 H128 119.4 no
C164 C165 C166 119.7(7) ?
C164 C165 H129 120.1 no
C166 C165 H129 120.2 no
C165 C166 C167 119.9(7) ?
C165 C166 H130 120.1 no
C167 C166 H130 120.0 no
C166 C167 C168 120.0(7) ?
C166 C167 H131 120.0 no
C168 C167 H131 119.9 no
C163 C168 C167 120.8(6) ?
C163 C168 H132 119.5 no
C167 C168 H132 119.6 no
C151 C169 C170 125.6(6) ?
C151 C169 C174 117.7(6) ?
C170 C169 C174 116.7(7) ?
C169 C170 C171 121.7(7) ?
C169 C170 H133 119.2 no
C171 C170 H133 119.2 no
C170 C171 C172 121.3(8) ?
C170 C171 H134 119.4 no
C172 C171 H134 119.2 no
C171 C172 C173 118.5(8) ?
C171 C172 H135 120.8 no
C173 C172 H135 120.6 no
C172 C173 C174 120.9(8) ?
C172 C173 H136 119.5 no
C174 C173 H136 119.6 no
C169 C174 C173 120.9(8) ?
C169 C174 H137 119.6 no
C173 C174 H137 119.5 no
C151 C175 C176 122.1(6) ?
C151 C175 C180 120.4(6) ?
C176 C175 C180 117.5(6) ?
C175 C176 C177 121.8(7) ?
C175 C176 H138 119.1 no
C177 C176 H138 119.1 no
C176 C177 C178 119.7(7) ?
C176 C177 H139 120.1 no
C178 C177 H139 120.2 no
C177 C178 C179 119.3(8) ?
C177 C178 H140 120.4 no
C179 C178 H140 120.4 no
C178 C179 C180 122.1(8) ?
C178 C179 H141 119.0 no
C180 C179 H141 118.9 no
C175 C180 C179 119.6(7) ?
C175 C180 H142 120.2 no
C179 C180 H142 120.2 no

loop_
_geom_bond_atom_site_label_1
_geom_bond_atom_site_label_2
_geom_bond_distance
_geom_bond_publ_flag
O1 C23 1.220(10) ?
O2 C29 1.220(10) ?
O3 C36 1.210(10) ?
O4 C42 1.200(10) ?
O5 C49 1.459(9) ?
O5 H1 0.820 no
O6 C52 1.410(10) ?
O6 H2 0.820 no
O7 C50 1.421(9) ?
O7 C53 1.422(10) ?
O8 C51 1.409(9) ?
O8 C53 1.436(9) ?
O9 C82 1.443(8) ?
O9 H3 0.820 no
O10 C85 1.430(8) ?
O10 H4 0.820 no
O11 C83 1.436(8) ?
O11 C86 1.431(8) ?
O12 C84 1.437(8) ?
O12 C86 1.423(9) ?
O13 C115 1.466(8) ?
O13 H5 0.820 no
O14 C118 1.430(10) ?
O14 H6 0.820 no
O15 C116 1.427(8) ?
O15 C119 1.423(9) ?
O16 C117 1.429(9) ?
O16 C119 1.436(9) ?
O17 C148 1.451(8) ?
O17 H7 0.820 no
O18 C151 1.430(8) ?
O18 H8 0.820 no
O19 C149 1.433(8) ?
O19 C152 1.407(8) ?
O20 C150 1.449(8) ?
O20 C152 1.434(8) ?
N21 C29 1.310(10) ?
N21 C30 1.46(2) ?
N21 C33 1.49(2) ?
N22 C42 1.310(10) ?
N22 C43 1.47(2) ?
N22 C46 1.48(2) ?
C23 C24 1.50(2) ?
C23 C28 1.42(2) ?
C24 C25 1.44(2) ?
C24 H9 0.950 no
C24 H10 0.950 no
C25 C26 1.50(2) ?
C25 H11 0.952 no
C25 H12 0.950 no
C26 C27 1.450(10) ?
C26 H13 0.951 no
C26 H14 0.950 no
C27 C28 1.370(10) ?
C27 C29 1.480(10) ?
C28 H15 0.949 no
C30 C31 1.49(2) ?
C30 H143 0.951 no
C30 H144 0.950 no
C31 C32 1.50(3) ?
C31 H145 0.948 no
C31 H146 0.952 no
C32 H147 0.951 no
C32 H148 0.951 no
C32 H149 0.946 no
C33 C34 1.50(3) ?
C33 H150 0.949 no
C33 H151 0.949 no
C34 C35 1.30(3) ?
C34 H152 0.946 no
C35 H153 0.960 no
C35 H154 0.946 no
C36 C37 1.46(2) ?
C36 C41 1.46(2) ?
C37 C38 1.41(3) ?
C37 H20 0.949 no
C37 H21 0.952 no
C38 C39 1.45(2) ?
C38 H18 0.953 no
C38 H19 0.949 no
C39 C40 1.480(10) ?
C39 H16 0.951 no
C39 H17 0.949 no
C40 C41 1.330(10) ?
C40 C42 1.510(10) ?
C41 H22 0.949 no
C43 C44 1.50(3) ?
C43 H162 0.951 no
C43 H163 0.951 no
C44 C45 1.30(4) ?
C44 H164 0.949 no
C45 H165 0.937 no
C45 H166 0.947 no
C46 C47 1.55(2) ?
C46 H155 0.950 no
C46 H156 0.948 no
C47 C48 1.45(3) ?
C47 H157 0.952 no
C47 H158 0.948 no
C48 H159 0.942 no
C48 H160 0.953 no
C48 H161 0.956 no
C49 C50 1.554(10) ?
C49 C58 1.535(9) ?
C49 C64 1.524(9) ?
C50 C51 1.552(9) ?
C50 H23 0.952 no
C51 C52 1.566(10) ?
C51 H24 0.948 no
C52 C70 1.540(10) ?
C52 C76 1.555(9) ?
C53 C54 1.530(10) ?
C53 C57 1.490(10) ?
C54 C55 1.45(3) ?
C54 H25 0.950 no
C54 H26 0.948 no
C55 C56 1.44(3) ?
C55 H27 0.953 no
C55 H28 0.948 no
C56 C57 1.56(3) ?
C56 H29 0.951 no
C56 H30 0.949 no
C57 H31 0.952 no
C57 H32 0.949 no
C58 C59 1.390(10) ?
C58 C63 1.369(10) ?
C59 C60 1.390(10) ?
C59 H33 0.949 no
C60 C61 1.370(10) ?
C60 H34 0.949 no
C61 C62 1.370(10) ?
C61 H35 0.949 no
C62 C63 1.410(10) ?
C62 H36 0.951 no
C63 H37 0.951 no
C64 C65 1.389(10) ?
C64 C69 1.393(10) ?
C65 C66 1.390(10) ?
C65 H38 0.950 no
C66 C67 1.350(10) ?
C66 H39 0.948 no
C67 C68 1.360(10) ?
C67 H40 0.948 no
C68 C69 1.400(10) ?
C68 H41 0.949 no
C69 H42 0.951 no
C70 C71 1.390(10) ?
C70 C75 1.400(10) ?
C71 C72 1.390(10) ?
C71 H43 0.951 no
C72 C73 1.370(10) ?
C72 H44 0.952 no
C73 C74 1.390(10) ?
C73 H45 0.950 no
C74 C75 1.380(10) ?
C74 H46 0.948 no
C75 H47 0.949 no
C76 C77 1.380(10) ?
C76 C81 1.380(10) ?
C77 C78 1.380(10) ?
C77 H48 0.949 no
C78 C79 1.38(2) ?
C78 H49 0.950 no
C79 C80 1.380(10) ?
C79 H50 0.951 no
C80 C81 1.380(10) ?
C80 H51 0.951 no
C81 H52 0.950 no
C82 C83 1.528(8) ?
C82 C91 1.527(9) ?
C82 C97 1.536(9) ?
C83 C84 1.551(9) ?
C83 H53 0.948 no
C84 C85 1.547(9) ?
C84 H54 0.951 no
C85 C103 1.534(10) ?
C85 C109 1.540(9) ?
C86 C87 1.505(9) ?
C86 C90 1.525(10) ?
C87 C88 1.510(10) ?
C87 H55 0.948 no
C87 H56 0.951 no
C88 C89 1.490(10) ?
C88 H57 0.948 no
C88 H58 0.950 no
C89 C90 1.530(10) ?
C89 H59 0.949 no
C89 H60 0.952 no
C90 H61 0.950 no
C90 H62 0.951 no
C91 C92 1.391(9) ?
C91 C96 1.377(9) ?
C92 C93 1.410(10) ?
C92 H63 0.951 no
C93 C94 1.350(10) ?
C93 H64 0.950 no
C94 C95 1.390(10) ?
C94 H65 0.949 no
C95 C96 1.370(10) ?
C95 H66 0.949 no
C96 H67 0.950 no
C97 C98 1.410(10) ?
C97 C102 1.389(10) ?
C98 C99 1.390(10) ?
C98 H68 0.949 no
C99 C100 1.340(10) ?
C99 H69 0.951 no
C100 C101 1.410(10) ?
C100 H70 0.952 no
C101 C102 1.370(10) ?
C101 H71 0.951 no
C102 H72 0.950 no
C103 C104 1.370(10) ?
C103 C108 1.400(10) ?
C104 C105 1.380(10) ?
C104 H73 0.951 no
C105 C106 1.340(10) ?
C105 H74 0.951 no
C106 C107 1.390(10) ?
C106 H75 0.951 no
C107 C108 1.390(10) ?
C107 H76 0.950 no
C108 H77 0.948 no
C109 C110 1.372(9) ?
C109 C114 1.410(10) ?
C110 C111 1.370(10) ?
C110 H78 0.952 no
C111 C112 1.400(10) ?
C111 H79 0.950 no
C112 C113 1.370(10) ?
C112 H80 0.949 no
C113 C114 1.370(10) ?
C113 H81 0.948 no
C114 H82 0.950 no
C115 C116 1.536(10) ?
C115 C124 1.518(10) ?
C115 C130 1.517(9) ?
C116 C117 1.553(9) ?
C116 H83 0.949 no
C117 C118 1.540(10) ?
C117 H84 0.950 no
C118 C136 1.530(10) ?
C118 C142 1.550(10) ?
C119 C120 1.520(10) ?
C119 C123 1.500(10) ?
C120 C121 1.490(10) ?
C120 H85 0.950 no
C120 H86 0.950 no
C121 C122 1.47(2) ?
C121 H87 0.951 no
C121 H88 0.950 no
C122 C123 1.55(2) ?
C122 H89 0.950 no
C122 H90 0.951 no
C123 H91 0.950 no
C123 H92 0.950 no
C124 C125 1.380(10) ?
C124 C129 1.390(10) ?
C125 C126 1.390(10) ?
C125 H93 0.949 no
C126 C127 1.36(2) ?
C126 H94 0.950 no
C127 C128 1.370(10) ?
C127 H95 0.951 no
C128 C129 1.420(10) ?
C128 H96 0.952 no
C129 H97 0.950 no
C130 C131 1.400(10) ?
C130 C135 1.393(10) ?
C131 C132 1.370(10) ?
C131 H98 0.950 no
C132 C133 1.380(10) ?
C132 H99 0.949 no
C133 C134 1.350(10) ?
C133 H100 0.949 no
C134 C135 1.390(10) ?
C134 H101 0.950 no
C135 H102 0.952 no
C136 C137 1.390(10) ?
C136 C141 1.410(10) ?
C137 C138 1.390(10) ?
C137 H103 0.948 no
C138 C139 1.360(10) ?
C138 H104 0.949 no
C139 C140 1.380(10) ?
C139 H105 0.951 no
C140 C141 1.380(10) ?
C140 H106 0.952 no
C141 H107 0.950 no
C142 C143 1.380(9) ?
C142 C147 1.380(10) ?
C143 C144 1.380(10) ?
C143 H108 0.951 no
C144 C145 1.38(2) ?
C144 H109 0.951 no
C145 C146 1.38(2) ?
C145 H110 0.950 no
C146 C147 1.38(2) ?
C146 H111 0.949 no
C147 H112 0.950 no
C148 C149 1.564(8) ?
C148 C157 1.512(9) ?
C148 C163 1.519(9) ?
C149 C150 1.541(9) ?
C149 H113 0.951 no
C150 C151 1.556(9) ?
C150 H114 0.950 no
C151 C169 1.523(9) ?
C151 C175 1.526(9) ?
C152 C153 1.538(9) ?
C152 C156 1.530(9) ?
C153 C154 1.510(10) ?
C153 H115 0.951 no
C153 H116 0.951 no
C154 C155 1.470(10) ?
C154 H117 0.949 no
C154 H118 0.949 no
C155 C156 1.540(10) ?
C155 H119 0.948 no
C155 H120 0.950 no
C156 H121 0.951 no
C156 H122 0.949 no
C157 C158 1.383(10) ?
C157 C162 1.415(9) ?
C158 C159 1.390(10) ?
C158 H123 0.948 no
C159 C160 1.410(10) ?
C159 H124 0.948 no
C160 C161 1.340(10) ?
C160 H125 0.950 no
C161 C162 1.400(10) ?
C161 H126 0.951 no
C162 H127 0.952 no
C163 C164 1.383(9) ?
C163 C168 1.394(9) ?
C164 C165 1.380(10) ?
C164 H128 0.951 no
C165 C166 1.390(10) ?
C165 H129 0.950 no
C166 C167 1.380(10) ?
C166 H130 0.949 no
C167 C168 1.380(10) ?
C167 H131 0.949 no
C168 H132 0.950 no
C169 C170 1.390(10) ?
C169 C174 1.410(10) ?
C170 C171 1.370(10) ?
C170 H133 0.948 no
C171 C172 1.370(10) ?
C171 H134 0.950 no
C172 C173 1.380(10) ?
C172 H135 0.951 no
C173 C174 1.380(10) ?
C173 H136 0.952 no
C174 H137 0.950 no
C175 C176 1.395(9) ?
C175 C180 1.400(10) ?
C176 C177 1.380(10) ?
C176 H138 0.950 no
C177 C178 1.380(10) ?
C177 H139 0.951 no
C178 C179 1.360(10) ?
C178 H140 0.950 no
C179 C180 1.380(10) ?
C179 H141 0.950 no
C180 H142 0.950 no

loop_
_geom_hbond_atom_site_label_D
_geom_hbond_atom_site_label_H
_geom_hbond_atom_site_label_A
_geom_hbond_distance_DH
_geom_hbond_distance_HA
_geom_hbond_distance_DA
_geom_hbond_angle_DHA
_geom_hbond_publ_flag
O5 H1 O1 0.82 1.95 2.734(10) 160 yes
O6 H2 O5 0.82 1.87 2.667(8) 164 yes
O9 H3 O2 0.82 1.94 2.700(9) 155 yes
O10 H4 O9 0.82 1.83 2.647(8) 173 yes
O13 H5 O3 0.82 1.91 2.719(10) 168 yes
O14 H6 O13 0.82 1.87 2.677(9) 169 yes
O17 H7 O4 0.82 1.89 2.709(9) 172 yes
O18 H8 O17 0.82 1.83 2.637(7) 167 yes

loop_
_cod_related_entry_id
_cod_related_entry_database
_cod_related_entry_code
1 ChemSpider 30654731
